data_7227551
loop_
_publ_author_name
'Qin, Da-Peng'
'Feng, Xiao-Lin'
'Zhang, Wei-Yang'
'Gao, Hao'
'Cheng, Xiao-Rui'
'Zhou, Wen-Xia'
'Yu, Yang'
'Yao, Xin-Sheng'

_publ_section_title
;
 Anti-neuroinflammatory asarone derivatives from the rhizomes of Acorus
 tatarinowii
;
_journal_issue 14
_journal_name_full 'RSC Adv.'
_journal_page_first 8512
_journal_paper_doi 10.1039/C6RA27786A
_journal_volume 7
_journal_year 2017
_chemical_formula_sum 'C22 H24 O6'
_chemical_formula_weight 384.41
_chemical_name_systematic 'asaroquinone A'
_space_group_IT_number 14
_symmetry_cell_setting monoclinic
_symmetry_space_group_name_Hall '-P 2ybc'
_symmetry_space_group_name_H-M 'P 1 21/c 1'
_atom_sites_solution_hydrogens geom
_atom_sites_solution_primary direct
_atom_sites_solution_secondary difmap
_audit_creation_method SHELXL-97
_audit_update_record
;
2016-11-22 deposited with the CCDC.
2017-01-09 downloaded from the CCDC.
;
_cell_angle_alpha 90.00
_cell_angle_beta 112.489(3)
_cell_angle_gamma 90.00
_cell_formula_units_Z 4
_cell_length_a 7.5710(2)
_cell_length_b 15.1433(4)
_cell_length_c 18.9868(6)
_cell_measurement_reflns_used 3611
_cell_measurement_temperature 293(2)
_cell_measurement_theta_max 62.6990
_cell_measurement_theta_min 3.8310
_cell_volume 2011.29(11)
_computing_structure_refinement 'SHELXL-97 (Sheldrick, 1997)'
_computing_structure_solution 'SHELXS-97 (Sheldrick, 1990)'
_diffrn_ambient_temperature 293(2)
_diffrn_measured_fraction_theta_full 0.992
_diffrn_measured_fraction_theta_max 0.993
_diffrn_measurement_device_type 'Rigaku Saturn724 CCD'
_diffrn_radiation_monochromator graphite
_diffrn_radiation_source 'fine-focus sealed tube'
_diffrn_radiation_type CuK\a
_diffrn_radiation_wavelength 1.54178
_diffrn_reflns_av_R_equivalents 0.0247
_diffrn_reflns_av_sigmaI/netI 0.0231
_diffrn_reflns_limit_h_max 7
_diffrn_reflns_limit_h_min -8
_diffrn_reflns_limit_k_max 17
_diffrn_reflns_limit_k_min -15
_diffrn_reflns_limit_l_max 20
_diffrn_reflns_limit_l_min -21
_diffrn_reflns_number 8905
_diffrn_reflns_theta_full 62.76
_diffrn_reflns_theta_max 62.76
_diffrn_reflns_theta_min 3.86
_exptl_absorpt_coefficient_mu 0.759
_exptl_absorpt_correction_T_max 0.9211
_exptl_absorpt_correction_T_min 0.8508
_exptl_absorpt_correction_type multi-scan
_exptl_absorpt_process_details 'SADABS; Bruker, 2000'
_exptl_crystal_colour colorless
_exptl_crystal_density_diffrn 1.269
_exptl_crystal_density_method 'not measured'
_exptl_crystal_description block
_exptl_crystal_F_000 816
_exptl_crystal_size_max 0.22
_exptl_crystal_size_mid 0.16
_exptl_crystal_size_min 0.11
_refine_diff_density_max 0.146
_refine_diff_density_min -0.165
_refine_diff_density_rms 0.032
_refine_ls_extinction_method none
_refine_ls_goodness_of_fit_ref 1.037
_refine_ls_hydrogen_treatment mixed
_refine_ls_matrix_type full
_refine_ls_number_parameters 259
_refine_ls_number_reflns 3208
_refine_ls_number_restraints 0
_refine_ls_restrained_S_all 1.037
_refine_ls_R_factor_all 0.0460
_refine_ls_R_factor_gt 0.0382
_refine_ls_shift/su_max 0.001
_refine_ls_shift/su_mean 0.000
_refine_ls_structure_factor_coef Fsqd
_refine_ls_weighting_details 'calc w=1/[\s^2^(Fo^2^)+(0.0491P)^2^+0.5089P] where P=(Fo^2^+2Fc^2^)/3'
_refine_ls_weighting_scheme calc
_refine_ls_wR_factor_gt 0.0947
_refine_ls_wR_factor_ref 0.1028
_reflns_number_gt 2720
_reflns_number_total 3208
_reflns_threshold_expression >2sigma(I)
_cod_data_source_file c6ra27786a2.cif
_cod_data_source_block 111
_cod_original_cell_volume 2011.29(10)
_cod_original_sg_symbol_H-M P21/c
_cod_database_code 7227551

loop_
_symmetry_equiv_pos_as_xyz
'x, y, z'
'-x, y+1/2, -z+1/2'
'-x, -y, -z'
'x, -y-1/2, z-1/2'

loop_
_atom_site_label
_atom_site_type_symbol
_atom_site_fract_x
_atom_site_fract_y
_atom_site_fract_z
_atom_site_U_iso_or_equiv
_atom_site_adp_type
_atom_site_occupancy
_atom_site_symmetry_multiplicity
_atom_site_calc_flag
_atom_site_refinement_flags
O1 O -0.00795(17) -0.54585(8) -0.18519(8) 0.0568(3) Uani 1 1 d .
O2 O 0.64439(15) -0.43927(7) -0.05828(6) 0.0455(3) Uani 1 1 d .
O3 O -0.13398(15) -0.37967(9) -0.17942(7) 0.0563(3) Uani 1 1 d .
O4 O 0.4889(2) -0.27902(8) 0.09666(7) 0.0573(3) Uani 1 1 d .
O5 O 0.30322(17) -0.16913(8) 0.14942(6) 0.0526(3) Uani 1 1 d .
O6 O 0.2108(2) 0.00959(9) -0.06549(8) 0.0738(4) Uani 1 1 d .
C1 C 0.0481(3) -0.63454(13) -0.17584(18) 0.0915(9) Uani 1 1 d .
H1A H 0.1371 -0.6451 -0.1998 0.137 Uiso 1 1 calc R
H1B H -0.0621 -0.6715 -0.1988 0.137 Uiso 1 1 calc R
H1C H 0.1078 -0.6479 -0.1225 0.137 Uiso 1 1 calc R
C2 C 0.1278(2) -0.48246(10) -0.15278(9) 0.0398(4) Uani 1 1 d .
C3 C 0.3239(2) -0.49820(10) -0.12216(9) 0.0390(4) Uani 1 1 d .
H3 H 0.3703 -0.5548 -0.1235 0.047 Uiso 1 1 calc R
C4 C 0.4500(2) -0.42953(9) -0.08963(8) 0.0348(3) Uani 1 1 d .
C5 C 0.3837(2) -0.34405(9) -0.08564(8) 0.0341(3) Uani 1 1 d .
C6 C 0.1881(2) -0.33025(10) -0.11774(8) 0.0382(3) Uani 1 1 d .
H6 H 0.1413 -0.2737 -0.1165 0.046 Uiso 1 1 calc R
C7 C 0.0601(2) -0.39705(10) -0.15136(9) 0.0393(4) Uani 1 1 d .
C8 C -0.2189(3) -0.37006(18) -0.25862(13) 0.0838(7) Uani 1 1 d .
H8A H -0.1954 -0.4220 -0.2827 0.126 Uiso 1 1 calc R
H8B H -0.1654 -0.3196 -0.2738 0.126 Uiso 1 1 calc R
H8C H -0.3542 -0.3620 -0.2737 0.126 Uiso 1 1 calc R
C9 C 0.7233(2) -0.52143(11) -0.06699(11) 0.0519(4) Uani 1 1 d .
H9A H 0.6777 -0.5365 -0.1201 0.078 Uiso 1 1 calc R
H9B H 0.6856 -0.5663 -0.0398 0.078 Uiso 1 1 calc R
H9C H 0.8602 -0.5171 -0.0469 0.078 Uiso 1 1 calc R
C10 C 0.5285(2) -0.27178(10) -0.04667(8) 0.0369(3) Uani 1 1 d .
H10 H 0.6300 -0.2989 -0.0029 0.044 Uiso 1 1 calc R
C11 C 0.6238(2) -0.23327(11) -0.09909(10) 0.0446(4) Uani 1 1 d .
H11 H 0.6384 -0.2813 -0.1310 0.054 Uiso 1 1 calc R
C12 C 0.5041(3) -0.16194(11) -0.15105(9) 0.0485(4) Uani 1 1 d .
C13 C 0.3903(3) -0.11117(11) -0.12902(9) 0.0479(4) Uani 1 1 d .
H13 H 0.3214 -0.0659 -0.1608 0.057 Uiso 1 1 calc R
C14 C 0.3722(2) -0.12539(10) -0.05650(9) 0.0391(4) Uani 1 1 d .
C15 C 0.4397(2) -0.19968(9) -0.01608(8) 0.0352(3) Uani 1 1 d .
C16 C 0.4213(2) -0.21441(10) 0.05723(8) 0.0382(4) Uani 1 1 d .
C17 C 0.3171(2) -0.14578(10) 0.08358(8) 0.0390(4) Uani 1 1 d .
C18 C 0.2519(2) -0.07204(11) 0.04380(9) 0.0453(4) Uani 1 1 d .
H18 H 0.1914 -0.0297 0.0622 0.054 Uiso 1 1 calc R
C19 C 0.2742(2) -0.05699(11) -0.02806(10) 0.0454(4) Uani 1 1 d .
C20 C 0.2170(4) -0.10689(17) 0.18368(12) 0.0788(7) Uani 1 1 d .
H20A H 0.0860 -0.0977 0.1506 0.118 Uiso 1 1 calc R
H20B H 0.2847 -0.0518 0.1916 0.118 Uiso 1 1 calc R
H20C H 0.2227 -0.1295 0.2317 0.118 Uiso 1 1 calc R
C21 C 0.5276(4) -0.14730(16) -0.22522(12) 0.0762(7) Uani 1 1 d .
H21A H 0.6602 -0.1374 -0.2155 0.114 Uiso 1 1 calc R
H21B H 0.4543 -0.0967 -0.2505 0.114 Uiso 1 1 calc R
H21C H 0.4836 -0.1984 -0.2570 0.114 Uiso 1 1 calc R
C22 C 0.8232(3) -0.19760(14) -0.05149(13) 0.0637(5) Uani 1 1 d .
H22A H 0.8135 -0.1537 -0.0167 0.096 Uiso 1 1 calc R
H22B H 0.8779 -0.1716 -0.0846 0.096 Uiso 1 1 calc R
H22C H 0.9031 -0.2451 -0.0233 0.096 Uiso 1 1 calc R

loop_
_atom_site_aniso_label
_atom_site_aniso_U_11
_atom_site_aniso_U_22
_atom_site_aniso_U_33
_atom_site_aniso_U_23
_atom_site_aniso_U_13
_atom_site_aniso_U_12
O1 0.0449(6) 0.0409(6) 0.0773(9) -0.0066(6) 0.0152(6) -0.0074(5)
O2 0.0358(6) 0.0390(6) 0.0570(7) -0.0065(5) 0.0124(5) 0.0056(5)
O3 0.0343(6) 0.0668(8) 0.0660(8) -0.0030(6) 0.0170(6) 0.0065(6)
O4 0.0826(9) 0.0481(7) 0.0454(7) 0.0084(6) 0.0290(6) 0.0187(6)
O5 0.0568(7) 0.0661(8) 0.0412(6) -0.0022(6) 0.0257(5) 0.0087(6)
O6 0.1053(12) 0.0516(8) 0.0713(9) 0.0170(7) 0.0415(8) 0.0350(8)
C1 0.0610(13) 0.0423(11) 0.149(2) -0.0092(13) 0.0156(14) -0.0085(10)
C2 0.0404(8) 0.0385(8) 0.0411(8) -0.0031(7) 0.0164(7) -0.0049(7)
C3 0.0427(9) 0.0320(7) 0.0437(8) -0.0020(7) 0.0180(7) 0.0034(7)
C4 0.0351(8) 0.0364(8) 0.0339(7) 0.0010(6) 0.0144(6) 0.0038(6)
C5 0.0384(8) 0.0344(7) 0.0316(7) -0.0012(6) 0.0158(6) 0.0027(6)
C6 0.0416(8) 0.0351(8) 0.0403(8) -0.0011(6) 0.0185(7) 0.0056(7)
C7 0.0337(8) 0.0457(9) 0.0401(8) 0.0005(7) 0.0158(6) 0.0036(7)
C8 0.0537(12) 0.1057(18) 0.0702(14) -0.0019(13) -0.0006(10) 0.0200(12)
C9 0.0418(9) 0.0474(9) 0.0630(11) -0.0068(8) 0.0161(8) 0.0117(7)
C10 0.0386(8) 0.0357(8) 0.0361(8) -0.0052(6) 0.0140(6) 0.0025(6)
C11 0.0483(9) 0.0416(9) 0.0519(9) -0.0128(7) 0.0280(8) -0.0056(7)
C12 0.0627(11) 0.0449(9) 0.0439(9) -0.0069(7) 0.0272(8) -0.0121(8)
C13 0.0619(11) 0.0405(9) 0.0421(9) 0.0027(7) 0.0207(8) 0.0016(8)
C14 0.0423(8) 0.0361(8) 0.0387(8) -0.0037(7) 0.0152(7) 0.0013(7)
C15 0.0358(8) 0.0330(8) 0.0355(8) -0.0055(6) 0.0121(6) -0.0004(6)
C16 0.0387(8) 0.0372(8) 0.0359(8) -0.0042(7) 0.0112(6) -0.0007(7)
C17 0.0360(8) 0.0459(9) 0.0347(8) -0.0081(7) 0.0130(6) -0.0009(7)
C18 0.0466(9) 0.0431(9) 0.0485(9) -0.0092(7) 0.0208(7) 0.0073(7)
C19 0.0491(9) 0.0364(8) 0.0493(9) -0.0015(7) 0.0174(7) 0.0063(7)
C20 0.0904(16) 0.1030(18) 0.0589(12) -0.0033(12) 0.0465(12) 0.0310(14)
C21 0.1112(19) 0.0746(14) 0.0616(12) -0.0028(11) 0.0541(13) -0.0104(13)
C22 0.0491(11) 0.0621(11) 0.0852(14) -0.0136(10) 0.0315(10) -0.0096(9)

loop_
_atom_type_symbol
_atom_type_description
_atom_type_scat_dispersion_real
_atom_type_scat_dispersion_imag
_atom_type_scat_source
C C 0.0181 0.0091 'International Tables Vol C Tables 4.2.6.8 and 6.1.1.4'
H H 0.0000 0.0000 'International Tables Vol C Tables 4.2.6.8 and 6.1.1.4'
O O 0.0492 0.0322 'International Tables Vol C Tables 4.2.6.8 and 6.1.1.4'

loop_
_geom_angle_atom_site_label_1
_geom_angle_atom_site_label_2
_geom_angle_atom_site_label_3
_geom_angle
C2 O1 C1 118.48(14)
C4 O2 C9 118.39(12)
C7 O3 C8 114.68(14)
C17 O5 C20 117.40(15)
O1 C1 H1A 109.5
O1 C1 H1B 109.5
H1A C1 H1B 109.5
O1 C1 H1C 109.5
H1A C1 H1C 109.5
H1B C1 H1C 109.5
O1 C2 C3 124.42(14)
O1 C2 C7 116.16(14)
C3 C2 C7 119.42(14)
C4 C3 C2 120.02(14)
C4 C3 H3 120.0
C2 C3 H3 120.0
O2 C4 C3 123.76(13)
O2 C4 C5 115.10(13)
C3 C4 C5 121.13(13)
C6 C5 C4 117.43(14)
C6 C5 C10 123.68(13)
C4 C5 C10 118.90(13)
C7 C6 C5 122.51(14)
C7 C6 H6 118.7
C5 C6 H6 118.7
C6 C7 O3 119.61(14)
C6 C7 C2 119.45(14)
O3 C7 C2 120.84(14)
O3 C8 H8A 109.5
O3 C8 H8B 109.5
H8A C8 H8B 109.5
O3 C8 H8C 109.5
H8A C8 H8C 109.5
H8B C8 H8C 109.5
O2 C9 H9A 109.5
O2 C9 H9B 109.5
H9A C9 H9B 109.5
O2 C9 H9C 109.5
H9A C9 H9C 109.5
H9B C9 H9C 109.5
C15 C10 C5 111.22(12)
C15 C10 C11 111.11(12)
C5 C10 C11 112.55(12)
C15 C10 H10 107.2
C5 C10 H10 107.2
C11 C10 H10 107.2
C12 C11 C22 110.08(14)
C12 C11 C10 112.26(13)
C22 C11 C10 110.47(15)
C12 C11 H11 108.0
C22 C11 H11 108.0
C10 C11 H11 108.0
C13 C12 C21 122.05(18)
C13 C12 C11 120.34(15)
C21 C12 C11 117.50(16)
C12 C13 C14 121.21(16)
C12 C13 H13 119.4
C14 C13 H13 119.4
C15 C14 C13 120.76(14)
C15 C14 C19 120.44(14)
C13 C14 C19 118.79(14)
C14 C15 C16 120.94(14)
C14 C15 C10 120.81(13)
C16 C15 C10 118.20(13)
O4 C16 C15 122.31(14)
O4 C16 C17 120.09(14)
C15 C16 C17 117.60(13)
C18 C17 O5 127.23(14)
C18 C17 C16 121.27(14)
O5 C17 C16 111.50(13)
C17 C18 C19 120.79(14)
C17 C18 H18 119.6
C19 C18 H18 119.6
O6 C19 C18 120.93(15)
O6 C19 C14 120.15(16)
C18 C19 C14 118.90(14)
O5 C20 H20A 109.5
O5 C20 H20B 109.5
H20A C20 H20B 109.5
O5 C20 H20C 109.5
H20A C20 H20C 109.5
H20B C20 H20C 109.5
C12 C21 H21A 109.5
C12 C21 H21B 109.5
H21A C21 H21B 109.5
C12 C21 H21C 109.5
H21A C21 H21C 109.5
H21B C21 H21C 109.5
C11 C22 H22A 109.5
C11 C22 H22B 109.5
H22A C22 H22B 109.5
C11 C22 H22C 109.5
H22A C22 H22C 109.5
H22B C22 H22C 109.5

loop_
_geom_bond_atom_site_label_1
_geom_bond_atom_site_label_2
_geom_bond_distance
O1 C2 1.3684(19)
O1 C1 1.399(2)
O2 C4 1.3678(18)
O2 C9 1.4172(19)
O3 C7 1.3835(18)
O3 C8 1.399(3)
O4 C16 1.2192(19)
O5 C17 1.3413(19)
O5 C20 1.436(2)
O6 C19 1.221(2)
C1 H1A 0.9600
C1 H1B 0.9600
C1 H1C 0.9600
C2 C3 1.393(2)
C2 C7 1.395(2)
C3 C4 1.387(2)
C3 H3 0.9300
C4 C5 1.401(2)
C5 C6 1.385(2)
C5 C10 1.525(2)
C6 C7 1.377(2)
C6 H6 0.9300
C8 H8A 0.9600
C8 H8B 0.9600
C8 H8C 0.9600
C9 H9A 0.9600
C9 H9B 0.9600
C9 H9C 0.9600
C10 C15 1.510(2)
C10 C11 1.549(2)
C10 H10 0.9800
C11 C12 1.509(3)
C11 C22 1.531(2)
C11 H11 0.9800
C12 C13 1.336(2)
C12 C21 1.502(2)
C13 C14 1.451(2)
C13 H13 0.9300
C14 C15 1.348(2)
C14 C19 1.491(2)
C15 C16 1.468(2)
C16 C17 1.502(2)
C17 C18 1.333(2)
C18 C19 1.455(2)
C18 H18 0.9300
C20 H20A 0.9600
C20 H20B 0.9600
C20 H20C 0.9600
C21 H21A 0.9600
C21 H21B 0.9600
C21 H21C 0.9600
C22 H22A 0.9600
C22 H22B 0.9600
C22 H22C 0.9600

loop_
_geom_torsion_atom_site_label_1
_geom_torsion_atom_site_label_2
_geom_torsion_atom_site_label_3
_geom_torsion_atom_site_label_4
_geom_torsion
C1 O1 C2 C3 11.6(3)
C1 O1 C2 C7 -168.4(2)
O1 C2 C3 C4 -179.16(14)
C7 C2 C3 C4 0.9(2)
C9 O2 C4 C3 7.5(2)
C9 O2 C4 C5 -173.64(14)
C2 C3 C4 O2 179.95(14)
C2 C3 C4 C5 1.1(2)
O2 C4 C5 C6 178.92(13)
C3 C4 C5 C6 -2.2(2)
O2 C4 C5 C10 -1.10(19)
C3 C4 C5 C10 177.81(14)
C4 C5 C6 C7 1.2(2)
C10 C5 C6 C7 -178.77(14)
C5 C6 C7 O3 177.19(14)
C5 C6 C7 C2 0.8(2)
C8 O3 C7 C6 102.3(2)
C8 O3 C7 C2 -81.4(2)
O1 C2 C7 C6 178.21(14)
C3 C2 C7 C6 -1.9(2)
O1 C2 C7 O3 1.9(2)
C3 C2 C7 O3 -178.22(14)
C6 C5 C10 C15 25.7(2)
C4 C5 C10 C15 -154.31(13)
C6 C5 C10 C11 -99.76(17)
C4 C5 C10 C11 80.27(17)
C15 C10 C11 C12 -41.48(17)
C5 C10 C11 C12 84.00(16)
C15 C10 C11 C22 81.80(16)
C5 C10 C11 C22 -152.71(14)
C22 C11 C12 C13 -93.33(19)
C10 C11 C12 C13 30.2(2)
C22 C11 C12 C21 83.1(2)
C10 C11 C12 C21 -153.44(16)
C21 C12 C13 C14 -178.86(17)
C11 C12 C13 C14 -2.6(3)
C12 C13 C14 C15 -12.8(3)
C12 C13 C14 C19 168.33(15)
C13 C14 C15 C16 -179.87(14)
C19 C14 C15 C16 -1.0(2)
C13 C14 C15 C10 -2.6(2)
C19 C14 C15 C10 176.29(13)
C5 C10 C15 C14 -96.58(16)
C11 C10 C15 C14 29.64(19)
C5 C10 C15 C16 80.80(16)
C11 C10 C15 C16 -152.98(13)
C14 C15 C16 O4 -176.49(15)
C10 C15 C16 O4 6.1(2)
C14 C15 C16 C17 2.7(2)
C10 C15 C16 C17 -174.67(12)
C20 O5 C17 C18 -3.2(3)
C20 O5 C17 C16 176.24(16)
O4 C16 C17 C18 175.94(16)
C15 C16 C17 C18 -3.3(2)
O4 C16 C17 O5 -3.5(2)
C15 C16 C17 O5 177.24(13)
O5 C17 C18 C19 -178.54(15)
C16 C17 C18 C19 2.1(2)
C17 C18 C19 O6 178.32(17)
C17 C18 C19 C14 -0.3(2)
C15 C14 C19 O6 -178.89(16)
C13 C14 C19 O6 0.0(2)
C15 C14 C19 C18 -0.3(2)
C13 C14 C19 C18 178.58(15)
